data_7129765
loop_
_publ_author_name
'Kundu, Gargi'
'Ajithkumar, V. S.'
'Raj, K. Vipin'
'Vanka, Kumar'
'Tothadi, Srinu'
'Sen, Sakya S.'

_publ_section_title
;
 Substitution at sp3 boron of a six-membered NHC&#x00B7;BH3: convenient
 access to a dihydroxyborenium cation
;
_journal_name_full 'Chemical Communications'
_journal_paper_doi 10.1039/D1CC06816D
_journal_year 2022
_chemical_formula_moiety 'Br, C28 H42 B N2 O2'
_chemical_formula_sum 'C28 H42 B Br N2 O2'
_chemical_formula_weight 529.35
_space_group_crystal_system orthorhombic
_space_group_IT_number 62
_space_group_name_Hall '-P 2ac 2n'
_space_group_name_H-M_alt 'P n m a'
_atom_sites_solution_hydrogens mixed
_audit_creation_date 2021-09-24
_audit_creation_method
;
Olex2 1.2
(compiled 2018.05.29 svn.r3508 for OlexSys, GUI svn.r5506)
;
_audit_update_record
;
2021-11-22 deposited with the CCDC.	2022-02-16 downloaded from the CCDC.
;
_cell_angle_alpha 90
_cell_angle_beta 90
_cell_angle_gamma 90
_cell_formula_units_Z 4
_cell_length_a 16.517(10)
_cell_length_b 20.453(9)
_cell_length_c 8.264(3)
_cell_measurement_reflns_used 3491
_cell_measurement_temperature 100(2)
_cell_measurement_theta_max 21.15
_cell_measurement_theta_min 2.46
_cell_volume 2792(2)
_computing_cell_refinement 'SAINT V8.40A (?, 2016)'
_computing_data_reduction 'SAINT V8.40A (?, 2016)'
_computing_molecular_graphics 'Olex2 (Dolomanov et al., 2009)'
_computing_publication_material 'Olex2 (Dolomanov et al., 2009)'
_computing_structure_refinement 'ShelXL (Sheldrick, 2015)'
_computing_structure_solution 'SHELXT 2014/5 (Sheldrick, 2014)'
_diffrn_ambient_temperature 100
_diffrn_measured_fraction_theta_full 1.000
_diffrn_measured_fraction_theta_max 1.000
_diffrn_measurement_device_type 'Bruker D8 VENTURE Kappa Duo PHOTON II CPAD'
_diffrn_measurement_method '\f and \w scans'
_diffrn_radiation_type MoK\a
_diffrn_radiation_wavelength 0.71073
_diffrn_reflns_av_R_equivalents 0.1945
_diffrn_reflns_av_unetI/netI 0.0532
_diffrn_reflns_Laue_measured_fraction_full 1.000
_diffrn_reflns_Laue_measured_fraction_max 1.000
_diffrn_reflns_limit_h_max 19
_diffrn_reflns_limit_h_min -19
_diffrn_reflns_limit_k_max 24
_diffrn_reflns_limit_k_min -24
_diffrn_reflns_limit_l_max 9
_diffrn_reflns_limit_l_min -9
_diffrn_reflns_number 64957
_diffrn_reflns_point_group_measured_fraction_full 1.000
_diffrn_reflns_point_group_measured_fraction_max 1.000
_diffrn_reflns_theta_full 24.996
_diffrn_reflns_theta_max 24.996
_diffrn_reflns_theta_min 2.466
_diffrn_standards_number 0
_exptl_absorpt_coefficient_mu 1.499
_exptl_absorpt_correction_T_max 0.7457
_exptl_absorpt_correction_T_min 0.6212
_exptl_absorpt_correction_type multi-scan
_exptl_absorpt_process_details
'SADABS-2016/2 (Bruker,2016/2) was used for absorption correction. wR2(int) was 0.1302 before and 0.0977 after correction. The Ratio of minimum to maximum transmission is 0.8330. The \l/2 correction factor is Not present.'
_exptl_crystal_colour colourless
_exptl_crystal_colour_primary colourless
_exptl_crystal_density_diffrn 1.259
_exptl_crystal_description block
_exptl_crystal_F_000 1120
_exptl_crystal_size_max 0.15
_exptl_crystal_size_mid 0.12
_exptl_crystal_size_min 0.06
_refine_diff_density_max 0.558
_refine_diff_density_min -0.659
_refine_diff_density_rms 0.082
_refine_ls_extinction_method none
_refine_ls_goodness_of_fit_ref 1.071
_refine_ls_hydrogen_treatment mixed
_refine_ls_matrix_type full
_refine_ls_number_parameters 173
_refine_ls_number_reflns 2527
_refine_ls_number_restraints 0
_refine_ls_restrained_S_all 1.071
_refine_ls_R_factor_all 0.0795
_refine_ls_R_factor_gt 0.0412
_refine_ls_shift/su_max 0.000
_refine_ls_shift/su_mean 0.000
_refine_ls_structure_factor_coef Fsqd
_refine_ls_weighting_details 'w=1/[\s^2^(Fo^2^)+(0.0358P)^2^+4.5991P] where P=(Fo^2^+2Fc^2^)/3'
_refine_ls_weighting_scheme calc
_refine_ls_wR_factor_gt 0.0855
_refine_ls_wR_factor_ref 0.1063
_reflns_Friedel_coverage 0.000
_reflns_number_gt 1755
_reflns_number_total 2527
_reflns_threshold_expression 'I > 2\s(I)'
_cod_data_source_file d1cc06816d2.cif
_cod_data_source_block mo_gk_bh2br_1_0m_a
_cod_database_code 7129765
_shelx_shelxl_version_number 2016/6
_shelx_space_group_comment
;
The symmetry employed for this shelxl refinement is uniquely defined
by the following loop, which should always be used as a source of
symmetry information in preference to the above space-group names.
They are only intended as comments.
;
_shelx_estimated_absorpt_t_max 0.915
_shelx_estimated_absorpt_t_min 0.806
_olex2_refinement_description
;
1. Fixed Uiso
 At 1.2 times of:
  All C(H) groups, All C(H,H) groups
 At 1.5 times of:
  All C(H,H,H) groups
2.a Ternary CH refined with riding coordinates:
 C2(H2A), C10(H10)
2.b Secondary CH2 refined with riding coordinates:
 C7(H7A,H7B), C8(H8A,H8B)
2.c Aromatic/amide H refined with riding coordinates:
 C13(H13), C14(H14), C15(H15)
2.d Idealised Me refined as rotating group:
 C1(H1A,H1B,H1C), C6(H6A,H6B,H6C), C11(H11A,H11B,H11C), C12(H12A,H12B,H12C)
;
_olex2_submission_special_instructions 'No special instructions were received'

loop_
_space_group_symop_operation_xyz
'x, y, z'
'x+1/2, -y+1/2, -z+1/2'
'-x, y+1/2, -z'
'-x+1/2, -y, z+1/2'
'-x, -y, -z'
'-x-1/2, y-1/2, z-1/2'
'x, -y-1/2, z'
'x-1/2, y, -z-1/2'

loop_
_atom_site_label
_atom_site_type_symbol
_atom_site_fract_x
_atom_site_fract_y
_atom_site_fract_z
_atom_site_U_iso_or_equiv
_atom_site_adp_type
_atom_site_occupancy
_atom_site_site_symmetry_order
_atom_site_calc_flag
_atom_site_refinement_flags_posn
_atom_site_refinement_flags_adp
_atom_site_refinement_flags_occupancy
_atom_site_disorder_assembly
_atom_site_disorder_group
Br01 Br 0.49688(3) 0.750000 0.04728(6) 0.02436(17) Uani 1 2 d S T P . .
N1 N 0.25090(16) 0.80635(13) 0.5527(3) 0.0148(6) Uani 1 1 d . . . . .
O2 O 0.4255(2) 0.750000 0.4113(5) 0.0257(9) Uani 1 2 d S T P . .
O3 O 0.3211(2) 0.750000 0.2076(4) 0.0234(9) Uani 1 2 d S T P . .
C1 C 0.0874(2) 0.91041(19) 0.3321(5) 0.0283(9) Uani 1 1 d . . . . .
H1A H 0.037236 0.889018 0.297570 0.042 Uiso 1 1 calc GR . . . .
H1B H 0.093585 0.951982 0.274468 0.042 Uiso 1 1 calc GR . . . .
H1C H 0.085297 0.918650 0.448884 0.042 Uiso 1 1 calc GR . . . .
C2 C 0.1591(2) 0.86629(18) 0.2941(4) 0.0203(8) Uani 1 1 d . . . . .
H2A H 0.150239 0.823601 0.350367 0.024 Uiso 1 1 calc R . . . .
C3 C 0.2373(2) 0.89535(17) 0.3573(4) 0.0189(8) Uani 1 1 d . . . . .
C4 C 0.2806(2) 0.86715(16) 0.4848(4) 0.0151(7) Uani 1 1 d . . . . .
C5 C 0.2789(3) 0.750000 0.4983(6) 0.0159(11) Uani 1 2 d S T P . .
C6 C 0.1639(2) 0.8528(2) 0.1120(4) 0.0287(9) Uani 1 1 d . . . . .
H6A H 0.211685 0.826041 0.088870 0.043 Uiso 1 1 calc GR . . . .
H6B H 0.167917 0.894361 0.053392 0.043 Uiso 1 1 calc GR . . . .
H6C H 0.115063 0.829494 0.077241 0.043 Uiso 1 1 calc GR . . . .
C7 C 0.1850(2) 0.81007(17) 0.6727(4) 0.0193(8) Uani 1 1 d . . . . .
H7A H 0.132235 0.813497 0.616494 0.023 Uiso 1 1 calc R . . . .
H7B H 0.192026 0.849504 0.740778 0.023 Uiso 1 1 calc R . . . .
C8 C 0.1859(3) 0.750000 0.7775(6) 0.0201(11) Uani 1 2 d S T P . .
H8A H 0.138042 0.750000 0.849494 0.024 Uiso 1 2 calc RS T P . .
H8B H 0.235139 0.750000 0.845944 0.024 Uiso 1 2 calc RS T P . .
C9 C 0.3508(2) 0.89487(17) 0.5499(4) 0.0186(8) Uani 1 1 d . . . . .
C10 C 0.3943(2) 0.86553(18) 0.6948(4) 0.0202(8) Uani 1 1 d . . . . .
H10 H 0.383169 0.817472 0.695056 0.024 Uiso 1 1 calc R . . . .
C11 C 0.3630(2) 0.8933(2) 0.8544(5) 0.0313(10) Uani 1 1 d . . . . .
H11A H 0.388404 0.870062 0.944822 0.047 Uiso 1 1 calc GR . . . .
H11B H 0.304160 0.887832 0.859870 0.047 Uiso 1 1 calc GR . . . .
H11C H 0.376460 0.939920 0.860923 0.047 Uiso 1 1 calc GR . . . .
C12 C 0.4858(2) 0.8746(3) 0.6868(5) 0.0453(12) Uani 1 1 d . . . . .
H12A H 0.511348 0.850259 0.775267 0.068 Uiso 1 1 calc GR . . . .
H12B H 0.498871 0.921127 0.697058 0.068 Uiso 1 1 calc GR . . . .
H12C H 0.505913 0.858175 0.582915 0.068 Uiso 1 1 calc GR . . . .
C13 C 0.3785(2) 0.95224(18) 0.4783(4) 0.0219(8) Uani 1 1 d . . . . .
H13 H 0.426075 0.972538 0.518859 0.026 Uiso 1 1 calc R . . . .
C14 C 0.3382(2) 0.98017(18) 0.3497(4) 0.0248(9) Uani 1 1 d . . . . .
H14 H 0.359136 1.018724 0.301062 0.030 Uiso 1 1 calc R . . . .
C15 C 0.2681(2) 0.95278(18) 0.2912(4) 0.0225(8) Uani 1 1 d . . . . .
H15 H 0.240275 0.973335 0.204362 0.027 Uiso 1 1 calc R . . . .
B1 B 0.3481(3) 0.750000 0.3605(7) 0.0171(13) Uani 1 2 d S T P . .
H3 H 0.359(4) 0.750000 0.147(8) 0.06(2) Uiso 1 2 d S T P . .
H2 H 0.450(4) 0.750000 0.328(8) 0.06(2) Uiso 1 2 d S T P . .

loop_
_atom_site_aniso_label
_atom_site_aniso_U_11
_atom_site_aniso_U_22
_atom_site_aniso_U_33
_atom_site_aniso_U_23
_atom_site_aniso_U_13
_atom_site_aniso_U_12
Br01 0.0193(3) 0.0276(3) 0.0261(3) 0.000 0.0066(3) 0.000
N1 0.0138(14) 0.0144(14) 0.0163(15) 0.0006(13) 0.0044(13) 0.0009(12)
O2 0.016(2) 0.039(2) 0.022(2) 0.000 0.0038(17) 0.000
O3 0.018(2) 0.035(2) 0.017(2) 0.000 0.0035(17) 0.000
C1 0.022(2) 0.030(2) 0.032(2) 0.0009(19) -0.0006(18) 0.0025(17)
C2 0.0212(19) 0.0206(19) 0.0190(19) -0.0010(16) -0.0034(16) -0.0001(15)
C3 0.021(2) 0.0180(19) 0.0179(19) -0.0029(15) 0.0020(16) 0.0013(15)
C4 0.0149(17) 0.0150(17) 0.0154(18) -0.0004(14) 0.0059(14) 0.0000(14)
C5 0.011(2) 0.019(3) 0.018(3) 0.000 -0.002(2) 0.000
C6 0.030(2) 0.033(2) 0.023(2) -0.0027(19) -0.0049(18) 0.0017(19)
C7 0.0189(19) 0.021(2) 0.0180(19) -0.0027(15) 0.0064(16) -0.0005(15)
C8 0.020(3) 0.023(3) 0.018(3) 0.000 0.004(2) 0.000
C9 0.0160(18) 0.0182(19) 0.0216(19) -0.0003(17) 0.0037(16) 0.0020(14)
C10 0.0145(18) 0.0203(19) 0.026(2) 0.0001(17) -0.0031(16) -0.0028(15)
C11 0.033(2) 0.036(2) 0.025(2) 0.0022(19) -0.0001(19) 0.0073(19)
C12 0.019(2) 0.078(4) 0.039(3) 0.012(2) -0.0028(19) 0.000(2)
C13 0.0195(19) 0.0211(19) 0.025(2) -0.0031(17) 0.0010(17) -0.0028(15)
C14 0.030(2) 0.020(2) 0.025(2) 0.0014(18) 0.0059(18) -0.0049(17)
C15 0.025(2) 0.0217(19) 0.021(2) 0.0029(16) 0.0003(16) 0.0028(16)
B1 0.017(3) 0.012(3) 0.022(3) 0.000 0.003(3) 0.000

loop_
_atom_type_symbol
_atom_type_description
_atom_type_scat_dispersion_real
_atom_type_scat_dispersion_imag
_atom_type_scat_source
C C 0.0033 0.0016 'International Tables Vol C Tables 4.2.6.8 and 6.1.1.4'
H H 0.0000 0.0000 'International Tables Vol C Tables 4.2.6.8 and 6.1.1.4'
B B 0.0013 0.0007 'International Tables Vol C Tables 4.2.6.8 and 6.1.1.4'
Br Br -0.2901 2.4595 'International Tables Vol C Tables 4.2.6.8 and 6.1.1.4'
N N 0.0061 0.0033 'International Tables Vol C Tables 4.2.6.8 and 6.1.1.4'
O O 0.0106 0.0060 'International Tables Vol C Tables 4.2.6.8 and 6.1.1.4'

loop_
_geom_angle_atom_site_label_1
_geom_angle_atom_site_label_2
_geom_angle_atom_site_label_3
_geom_angle
_geom_angle_site_symmetry_1
_geom_angle_site_symmetry_3
_geom_angle_publ_flag
C4 N1 C7 117.7(3) . . ?
C5 N1 C4 119.9(3) . . ?
C5 N1 C7 122.2(3) . . ?
B1 O2 H2 102(5) . . ?
B1 O3 H3 109(5) . . ?
H1A C1 H1B 109.5 . . ?
H1A C1 H1C 109.5 . . ?
H1B C1 H1C 109.5 . . ?
C2 C1 H1A 109.5 . . ?
C2 C1 H1B 109.5 . . ?
C2 C1 H1C 109.5 . . ?
C1 C2 H2A 107.9 . . ?
C1 C2 C6 110.4(3) . . ?
C3 C2 C1 111.1(3) . . ?
C3 C2 H2A 107.9 . . ?
C3 C2 C6 111.4(3) . . ?
C6 C2 H2A 107.9 . . ?
C4 C3 C2 122.3(3) . . ?
C15 C3 C2 120.5(3) . . ?
C15 C3 C4 117.2(3) . . ?
C3 C4 N1 118.2(3) . . ?
C3 C4 C9 123.1(3) . . ?
C9 C4 N1 118.6(3) . . ?
N1 C5 N1 121.5(4) . 7_575 ?
N1 C5 B1 119.2(2) . . ?
N1 C5 B1 119.2(2) 7_575 . ?
C2 C6 H6A 109.5 . . ?
C2 C6 H6B 109.5 . . ?
C2 C6 H6C 109.5 . . ?
H6A C6 H6B 109.5 . . ?
H6A C6 H6C 109.5 . . ?
H6B C6 H6C 109.5 . . ?
N1 C7 H7A 109.7 . . ?
N1 C7 H7B 109.7 . . ?
N1 C7 C8 109.7(3) . . ?
H7A C7 H7B 108.2 . . ?
C8 C7 H7A 109.7 . . ?
C8 C7 H7B 109.7 . . ?
C7 C8 C7 109.7(4) . 7_575 ?
C7 C8 H8A 109.7 . . ?
C7 C8 H8A 109.7 7_575 . ?
C7 C8 H8B 109.7 . . ?
C7 C8 H8B 109.7 7_575 . ?
H8A C8 H8B 108.2 . . ?
C4 C9 C10 122.3(3) . . ?
C13 C9 C4 116.8(3) . . ?
C13 C9 C10 120.8(3) . . ?
C9 C10 H10 107.6 . . ?
C9 C10 C11 111.9(3) . . ?
C9 C10 C12 112.7(3) . . ?
C11 C10 H10 107.6 . . ?
C12 C10 H10 107.6 . . ?
C12 C10 C11 109.2(3) . . ?
C10 C11 H11A 109.5 . . ?
C10 C11 H11B 109.5 . . ?
C10 C11 H11C 109.5 . . ?
H11A C11 H11B 109.5 . . ?
H11A C11 H11C 109.5 . . ?
H11B C11 H11C 109.5 . . ?
C10 C12 H12A 109.5 . . ?
C10 C12 H12B 109.5 . . ?
C10 C12 H12C 109.5 . . ?
H12A C12 H12B 109.5 . . ?
H12A C12 H12C 109.5 . . ?
H12B C12 H12C 109.5 . . ?
C9 C13 H13 119.4 . . ?
C14 C13 C9 121.3(3) . . ?
C14 C13 H13 119.4 . . ?
C13 C14 H14 119.7 . . ?
C15 C14 C13 120.6(3) . . ?
C15 C14 H14 119.7 . . ?
C3 C15 H15 119.6 . . ?
C14 C15 C3 120.9(3) . . ?
C14 C15 H15 119.6 . . ?
O2 B1 C5 116.9(5) . . ?
O3 B1 O2 127.7(5) . . ?
O3 B1 C5 115.4(5) . . ?

loop_
_geom_bond_atom_site_label_1
_geom_bond_atom_site_label_2
_geom_bond_distance
_geom_bond_site_symmetry_2
_geom_bond_publ_flag
N1 C4 1.449(4) . ?
N1 C5 1.321(4) . ?
N1 C7 1.475(4) . ?
O2 B1 1.344(7) . ?
O2 H2 0.80(7) . ?
O3 B1 1.341(7) . ?
O3 H3 0.80(7) . ?
C1 H1A 0.9800 . ?
C1 H1B 0.9800 . ?
C1 H1C 0.9800 . ?
C1 C2 1.522(5) . ?
C2 H2A 1.0000 . ?
C2 C3 1.515(5) . ?
C2 C6 1.532(5) . ?
C3 C4 1.398(5) . ?
C3 C15 1.392(5) . ?
C4 C9 1.399(5) . ?
C5 B1 1.614(7) . ?
C6 H6A 0.9800 . ?
C6 H6B 0.9800 . ?
C6 H6C 0.9800 . ?
C7 H7A 0.9900 . ?
C7 H7B 0.9900 . ?
C7 C8 1.503(4) . ?
C8 H8A 0.9900 . ?
C8 H8B 0.9900 . ?
C9 C10 1.520(5) . ?
C9 C13 1.391(5) . ?
C10 H10 1.0000 . ?
C10 C11 1.526(5) . ?
C10 C12 1.523(5) . ?
C11 H11A 0.9800 . ?
C11 H11B 0.9800 . ?
C11 H11C 0.9800 . ?
C12 H12A 0.9800 . ?
C12 H12B 0.9800 . ?
C12 H12C 0.9800 . ?
C13 H13 0.9500 . ?
C13 C14 1.377(5) . ?
C14 H14 0.9500 . ?
C14 C15 1.375(5) . ?
C15 H15 0.9500 . ?

loop_
_geom_torsion_atom_site_label_1
_geom_torsion_atom_site_label_2
_geom_torsion_atom_site_label_3
_geom_torsion_atom_site_label_4
_geom_torsion
_geom_torsion_site_symmetry_1
_geom_torsion_site_symmetry_2
_geom_torsion_site_symmetry_3
_geom_torsion_site_symmetry_4
_geom_torsion_publ_flag
N1 C4 C9 C10 -3.4(5) . . . . ?
N1 C4 C9 C13 178.2(3) . . . . ?
N1 C5 B1 O2 -90.4(4) 7_575 . . . ?
N1 C5 B1 O2 90.4(4) . . . . ?
N1 C5 B1 O3 89.6(4) 7_575 . . . ?
N1 C5 B1 O3 -89.6(4) . . . . ?
N1 C7 C8 C7 -52.9(5) . . . 7_575 ?
C1 C2 C3 C4 111.9(4) . . . . ?
C1 C2 C3 C15 -66.7(4) . . . . ?
C2 C3 C4 N1 3.0(5) . . . . ?
C2 C3 C4 C9 -176.9(3) . . . . ?
C2 C3 C15 C14 178.8(3) . . . . ?
C3 C4 C9 C10 176.4(3) . . . . ?
C3 C4 C9 C13 -1.9(5) . . . . ?
C4 N1 C5 N1 -177.2(3) . . . 7_575 ?
C4 N1 C5 B1 1.9(6) . . . . ?
C4 N1 C7 C8 -156.4(3) . . . . ?
C4 C3 C15 C14 0.1(5) . . . . ?
C4 C9 C10 C11 -90.2(4) . . . . ?
C4 C9 C10 C12 146.3(4) . . . . ?
C4 C9 C13 C14 0.1(5) . . . . ?
C5 N1 C4 C3 93.5(4) . . . . ?
C5 N1 C4 C9 -86.6(4) . . . . ?
C5 N1 C7 C8 28.4(5) . . . . ?
C6 C2 C3 C4 -124.5(4) . . . . ?
C6 C2 C3 C15 56.9(4) . . . . ?
C7 N1 C4 C3 -81.8(4) . . . . ?
C7 N1 C4 C9 98.1(4) . . . . ?
C7 N1 C5 N1 -2.2(7) . . . 7_575 ?
C7 N1 C5 B1 177.0(4) . . . . ?
C9 C13 C14 C15 1.7(6) . . . . ?
C10 C9 C13 C14 -178.2(3) . . . . ?
C13 C9 C10 C11 88.1(4) . . . . ?
C13 C9 C10 C12 -35.5(5) . . . . ?
C13 C14 C15 C3 -1.8(6) . . . . ?
C15 C3 C4 N1 -178.3(3) . . . . ?
C15 C3 C4 C9 1.8(5) . . . . ?
